data_7055024
loop_
_publ_author_name
'Karada\(g, Ahmet'
'Ayd\?in, Ali'
'Dede, S\"ureyya'
'Tekin, \,Saban'
'Yanar, Yusuf'
'\,Cad\?irc\?i, Bilge Hilal'
'Soylu, Mustafa Serkan'
'Anda\,c, \"Omer'

_publ_section_title
;
 Five novel dicyanidoaurate(i)-based complexes exhibiting significant
 biological activities: synthesis, characterization and three crystal
 structures
;
_journal_issue 10
_journal_name_full 'New J. Chem.'
_journal_page_first 8136
_journal_paper_doi 10.1039/C5NJ01108F
_journal_volume 39
_journal_year 2015
_chemical_formula_moiety '0.25(C48 H96 Au8 N32 O8 Zn4), H2 O'
_chemical_formula_sum 'C12 H26 Au2 N8 O3 Zn'
_chemical_formula_weight 789.71
_chemical_name_systematic
;
 ? 
;
_space_group_crystal_system monoclinic
_space_group_IT_number 15
_space_group_name_Hall '-I 2ya'
_space_group_name_H-M_alt 'I 1 2/a 1'
_symmetry_space_group_name_Hall '-C 2yc (x+z,y,-x)'
_symmetry_space_group_name_H-M 'C 1 2/c 1 (c,b,-a+c)'
_atom_sites_solution_hydrogens geom
_atom_sites_solution_primary direct
_atom_sites_solution_secondary difmap
_audit_creation_date 2015-06-29
_audit_creation_method
;
Olex2 1.2
(compiled 2015.01.26 svn.r3150 for OlexSys, GUI svn.r4998)
;
_audit_update_record
;
2015-06-30 deposited with the CCDC.
2015-07-27 downloaded from the CCDC.
;
_cell_angle_alpha 90.00
_cell_angle_beta 101.857(5)
_cell_angle_gamma 90.00
_cell_formula_units_Z 4
_cell_length_a 10.8950(6)
_cell_length_b 12.6494(6)
_cell_length_c 15.5745(9)
_cell_measurement_reflns_used 7323
_cell_measurement_temperature 293(2)
_cell_measurement_theta_max 28.67
_cell_measurement_theta_min 2.09
_cell_volume 2100.6(2)
_computing_molecular_graphics 'Olex2 (Dolomanov et al., 2009)'
_computing_publication_material 'Olex2 (Dolomanov et al., 2009)'
_computing_structure_refinement 'ShelXL (Sheldrick, 2008)'
_computing_structure_solution 'ShelXS (Sheldrick, 2008)'
_diffrn_ambient_temperature 293(2)
_diffrn_measured_fraction_theta_full 0.997
_diffrn_measured_fraction_theta_max 0.997
_diffrn_measurement_device_type 'Stoe IPDS II'
_diffrn_measurement_method \w
_diffrn_radiation_monochromator graphite
_diffrn_radiation_type MoK\a
_diffrn_radiation_wavelength 0.71073
_diffrn_reflns_av_R_equivalents 0.0591
_diffrn_reflns_av_unetI/netI 0.0539
_diffrn_reflns_limit_h_max 11
_diffrn_reflns_limit_h_min -14
_diffrn_reflns_limit_k_max 16
_diffrn_reflns_limit_k_min -16
_diffrn_reflns_limit_l_max 20
_diffrn_reflns_limit_l_min -20
_diffrn_reflns_number 7555
_diffrn_reflns_theta_full 28.21
_diffrn_reflns_theta_max 28.21
_diffrn_reflns_theta_min 2.09
_diffrn_source 'fine-focus sealed tube'
_exptl_absorpt_coefficient_mu 15.094
_exptl_absorpt_correction_T_max 0.1059
_exptl_absorpt_correction_T_min 0.0193
_exptl_absorpt_correction_type integration
_exptl_absorpt_process_details '(X-RED32; Stoe & Cie, 2002)'
_exptl_crystal_colour colourless
_exptl_crystal_density_diffrn 2.497
_exptl_crystal_density_method 'not measured'
_exptl_crystal_description prism
_exptl_crystal_F_000 1464
_exptl_crystal_size_max 0.680
_exptl_crystal_size_mid 0.400
_exptl_crystal_size_min 0.190
_refine_diff_density_max 1.394
_refine_diff_density_min -1.490
_refine_diff_density_rms 0.207
_refine_ls_extinction_coef 0.0063(2)
_refine_ls_extinction_expression Fc^*^=kFc[1+0.001xFc^2^\l^3^/sin(2\q)]^-1/4^
_refine_ls_extinction_method SHELXL
_refine_ls_goodness_of_fit_ref 0.947
_refine_ls_hydrogen_treatment mixed
_refine_ls_matrix_type full
_refine_ls_number_parameters 127
_refine_ls_number_reflns 2596
_refine_ls_number_restraints 2
_refine_ls_restrained_S_all 0.947
_refine_ls_R_factor_all 0.0536
_refine_ls_R_factor_gt 0.0363
_refine_ls_shift/su_max 0.001
_refine_ls_shift/su_mean 0.000
_refine_ls_structure_factor_coef Fsqd
_refine_ls_weighting_details 'calc w=1/[\s^2^(Fo^2^)+(0.0479P)^2^+0.0000P] where P=(Fo^2^+2Fc^2^)/3'
_refine_ls_weighting_scheme calc
_refine_ls_wR_factor_gt 0.0820
_refine_ls_wR_factor_ref 0.0869
_reflns_number_gt 2007
_reflns_number_total 2596
_reflns_threshold_expression >2sigma(I)
_cod_data_source_file c5nj01108f2.cif
_cod_data_source_block omer51
_cod_depositor_comments 'Adding full bibliography for 7055023--7055025.cif.'
_cod_original_sg_symbol_Hall '-I 2ya'
_cod_original_sg_symbol_H-M 'I 1 2/a 1'
_cod_database_code 7055024
_olex2_refinement_description
;
1. Fixed Uiso
 At 1.2 times of:
  All C(H,H) groups, All N(H) groups, All N(H,H) groups
 At 1.5 times of:
  All O(H) groups
2. Restrained distances
 H1W-O1W
 0.82 with sigma of 0.02
 H1W-H1W_$1
 1.3 with sigma of 0.02
3.a Ternary CH refined with riding coordinates:
 N1(H1)
3.b Secondary CH2 refined with riding coordinates:
 C1(H1A,H1B), C2(H2A,H2B), C3(H3A,H3B), C4(H4A,H4B), N2(H2C,H2D)
3.c Tetrahedral OH refined with riding coordinates:
 O1(H1C)
;
_olex2_submission_special_instructions 'No special instructions were received'

loop_
_space_group_symop_id
_space_group_symop_operation_xyz
1 'x, y, z'
2 '-x+1/2, y, -z'
3 'x+1/2, y+1/2, z+1/2'
4 '-x+1, y+1/2, -z+1/2'
5 '-x, -y, -z'
6 'x-1/2, -y, z'
7 '-x+1/2, -y+1/2, -z+1/2'
8 'x, -y+1/2, z+1/2'

loop_
_atom_site_label
_atom_site_type_symbol
_atom_site_fract_x
_atom_site_fract_y
_atom_site_fract_z
_atom_site_U_iso_or_equiv
_atom_site_adp_type
_atom_site_occupancy
_atom_site_calc_flag
_atom_site_site_symmetry_order
_atom_site_refinement_flags_posn
_atom_site_refinement_flags_adp
_atom_site_refinement_flags_occupancy
C1 C -0.5114(10) 0.3156(10) 0.4343(7) 0.076(3) Uani 1 d 1 . . .
H1A H -0.5507 0.2468 0.4346 0.092 Uiso 1 calc 1 R . .
H1B H -0.4842 0.3374 0.4950 0.092 Uiso 1 calc 1 R . .
C2 C -0.3987(10) 0.3031(9) 0.3961(6) 0.067(3) Uani 1 d 1 . . .
H2A H -0.3568 0.3710 0.3989 0.081 Uiso 1 calc 1 R . .
H2B H -0.3421 0.2546 0.4330 0.081 Uiso 1 calc 1 R . .
C3 C -0.4782(9) 0.1593(7) 0.2936(7) 0.060(2) Uani 1 d 1 . . .
H3A H -0.5644 0.1644 0.3007 0.072 Uiso 1 calc 1 R . .
H3B H -0.4341 0.1107 0.3375 0.072 Uiso 1 calc 1 R . .
C4 C -0.4752(9) 0.1178(8) 0.2026(7) 0.071(3) Uani 1 d 1 . . .
H4A H -0.5156 0.0492 0.1939 0.086 Uiso 1 calc 1 R . .
H4B H -0.5193 0.1659 0.1583 0.086 Uiso 1 calc 1 R . .
C5 C -0.0996(7) 0.1001(5) 0.4141(5) 0.0446(17) Uani 1 d 1 . . .
C6 C 0.2019(8) 0.1267(7) 0.3689(6) 0.0545(19) Uani 1 d 1 . . .
N1 N -0.4179(6) 0.2651(5) 0.3060(5) 0.0521(16) Uani 1 d 1 . . .
H1 H -0.4703 0.3115 0.2719 0.062 Uiso 1 calc 1 R . .
N2 N -0.3427(7) 0.1089(5) 0.1955(5) 0.0569(17) Uani 1 d 1 . . .
H2C H -0.3370 0.1020 0.1390 0.068 Uiso 1 calc 1 R . .
H2D H -0.3072 0.0519 0.2253 0.068 Uiso 1 calc 1 R . .
N3 N -0.1563(6) 0.1567(5) 0.3650(5) 0.0520(16) Uani 1 d 1 . . .
N4 N 0.1757(8) 0.1266(7) 0.2945(5) 0.074(2) Uani 1 d 1 . . .
O1 O -0.6029(8) 0.3871(7) 0.3930(5) 0.089(2) Uani 1 d 1 . . .
H1C H -0.6286 0.3690 0.3420 0.134 Uiso 1 calc 1 R . .
Zn1 Zn -0.2500 0.2500 0.2500 0.0466(3) Uani 1 d 2 S T P
Au1 Au 0.0000 0.0000 0.5000 0.03760(15) Uani 1 d 2 S T P
Au2 Au 0.2500 0.12494(4) 0.5000 0.04963(16) Uani 1 d 2 S T P
O1W O -0.2500 0.5241(11) 0.5000 0.129(6) Uani 1 d 2 DS T P
H1W H -0.27(2) 0.565(3) 0.537(8) 0.15(8) Uiso 1 d 1 D . .

loop_
_atom_site_aniso_label
_atom_site_aniso_U_11
_atom_site_aniso_U_22
_atom_site_aniso_U_33
_atom_site_aniso_U_23
_atom_site_aniso_U_13
_atom_site_aniso_U_12
C1 0.053(6) 0.109(8) 0.064(6) 0.006(6) 0.007(5) 0.004(6)
C2 0.054(6) 0.093(7) 0.050(5) 0.006(5) -0.004(4) -0.003(5)
C3 0.045(5) 0.056(4) 0.080(6) 0.011(4) 0.014(4) -0.020(4)
C4 0.048(5) 0.063(5) 0.097(7) -0.002(5) -0.001(5) -0.021(4)
C5 0.039(4) 0.044(4) 0.045(4) 0.013(3) -0.005(3) 0.004(3)
C6 0.042(4) 0.065(5) 0.054(5) 0.009(4) 0.004(3) 0.003(4)
N1 0.042(3) 0.052(3) 0.058(4) 0.016(3) 0.001(3) -0.005(3)
N2 0.048(4) 0.054(4) 0.063(4) 0.003(3) -0.001(3) -0.007(3)
N3 0.043(4) 0.050(3) 0.055(4) 0.019(3) -0.008(3) 0.003(3)
N4 0.067(5) 0.093(6) 0.056(5) 0.020(4) -0.003(4) 0.001(5)
O1 0.083(6) 0.104(5) 0.082(5) 0.023(5) 0.021(4) 0.022(5)
Zn1 0.0380(6) 0.0466(6) 0.0500(7) 0.0146(5) -0.0025(5) -0.0030(5)
Au1 0.0364(2) 0.0388(2) 0.0337(2) 0.00792(15) -0.00200(14) 0.00241(14)
Au2 0.0358(2) 0.0595(3) 0.0515(3) 0.000 0.00402(17) 0.000
O1W 0.163(18) 0.075(7) 0.150(15) 0.000 0.032(14) 0.000

loop_
_atom_type_symbol
_atom_type_description
_atom_type_scat_dispersion_real
_atom_type_scat_dispersion_imag
_atom_type_scat_source
C C 0.0033 0.0016 'International Tables Vol C Tables 4.2.6.8 and 6.1.1.4'
H H 0.0000 0.0000 'International Tables Vol C Tables 4.2.6.8 and 6.1.1.4'
N N 0.0061 0.0033 'International Tables Vol C Tables 4.2.6.8 and 6.1.1.4'
O O 0.0106 0.0060 'International Tables Vol C Tables 4.2.6.8 and 6.1.1.4'
Zn Zn 0.2839 1.4301 'International Tables Vol C Tables 4.2.6.8 and 6.1.1.4'
Au Au -2.0133 8.8022 'International Tables Vol C Tables 4.2.6.8 and 6.1.1.4'

loop_
_geom_angle_atom_site_label_1
_geom_angle_atom_site_label_2
_geom_angle_atom_site_label_3
_geom_angle
_geom_angle_site_symmetry_1
_geom_angle_site_symmetry_3
H1A C1 H1B 107.3 . .
C2 C1 H1A 108.0 . .
C2 C1 H1B 108.0 . .
O1 C1 H1A 108.0 . .
O1 C1 H1B 108.0 . .
O1 C1 C2 117.1(10) . .
C1 C2 H2A 108.0 . .
C1 C2 H2B 108.0 . .
H2A C2 H2B 107.3 . .
N1 C2 C1 117.1(8) . .
N1 C2 H2A 108.0 . .
N1 C2 H2B 108.0 . .
H3A C3 H3B 108.2 . .
C4 C3 H3A 109.7 . .
C4 C3 H3B 109.7 . .
N1 C3 H3A 109.7 . .
N1 C3 H3B 109.7 . .
N1 C3 C4 109.8(7) . .
C3 C4 H4A 110.2 . .
C3 C4 H4B 110.1 . .
H4A C4 H4B 108.5 . .
N2 C4 C3 107.8(7) . .
N2 C4 H4A 110.1 . .
N2 C4 H4B 110.1 . .
N3 C5 Au1 179.7(8) . .
N4 C6 Au2 179.1(9) . .
C2 N1 C3 113.3(7) . .
C2 N1 H1 107.3 . .
C2 N1 Zn1 116.5(6) . .
C3 N1 H1 107.3 . .
C3 N1 Zn1 104.6(5) . .
Zn1 N1 H1 107.3 . .
C4 N2 H2C 110.3 . .
C4 N2 H2D 110.3 . .
C4 N2 Zn1 107.2(6) . .
H2C N2 H2D 108.5 . .
Zn1 N2 H2C 110.3 . .
Zn1 N2 H2D 110.3 . .
C5 N3 Zn1 168.7(7) . .
C1 O1 H1C 109.5 . .
N1 Zn1 N1 179.999(1) 7_455 .
N1 Zn1 N3 90.5(3) . .
N1 Zn1 N3 89.5(3) 7_455 .
N1 Zn1 N3 90.5(3) 7_455 7_455
N1 Zn1 N3 89.5(3) . 7_455
N2 Zn1 N1 82.3(3) . .
N2 Zn1 N1 97.7(3) 7_455 .
N2 Zn1 N1 82.3(3) 7_455 7_455
N2 Zn1 N1 97.7(3) . 7_455
N2 Zn1 N2 179.999(1) . 7_455
N2 Zn1 N3 88.7(3) 7_455 7_455
N2 Zn1 N3 91.3(3) . 7_455
N2 Zn1 N3 88.7(3) . .
N2 Zn1 N3 91.3(3) 7_455 .
N3 Zn1 N3 179.999(1) . 7_455
C5 Au1 C5 180.0(4) 5_556 .
C5 Au1 Au2 91.9(2) . .
C5 Au1 Au2 88.1(2) . 5_556
C5 Au1 Au2 91.9(2) 5_556 5_556
C5 Au1 Au2 88.1(2) 5_556 .
Au2 Au1 Au2 180.0 . 5_556
C6 Au2 C6 178.7(5) 2_556 .
C6 Au2 Au1 92.9(2) . 2_556
C6 Au2 Au1 92.9(2) 2_556 .
C6 Au2 Au1 87.7(3) 2_556 2_556
C6 Au2 Au1 87.7(3) . .
Au1 Au2 Au1 119.751(15) 2_556 .

loop_
_geom_bond_atom_site_label_1
_geom_bond_atom_site_label_2
_geom_bond_distance
_geom_bond_site_symmetry_2
C1 H1A 0.9700 .
C1 H1B 0.9700 .
C1 C2 1.479(15) .
C1 O1 1.400(13) .
C2 H2A 0.9700 .
C2 H2B 0.9700 .
C2 N1 1.457(12) .
C3 H3A 0.9700 .
C3 H3B 0.9700 .
C3 C4 1.517(15) .
C3 N1 1.486(10) .
C4 H4A 0.9700 .
C4 H4B 0.9700 .
C4 N2 1.474(12) .
C5 N3 1.134(9) .
C5 Au1 1.993(6) .
C6 N4 1.135(11) .
C6 Au2 2.001(9) .
N1 H1 0.9100 .
N1 Zn1 2.191(7) .
N2 H2C 0.9000 .
N2 H2D 0.9000 .
N2 Zn1 2.139(7) .
N3 Zn1 2.212(6) .
O1 H1C 0.8200 .
Zn1 N1 2.191(7) 7_455
Zn1 N2 2.139(7) 7_455
Zn1 N3 2.212(6) 7_455
Au1 C5 1.993(6) 5_556
Au1 Au2 3.1491(3) 5_556
Au1 Au2 3.1491(3) .
Au2 C6 2.001(9) 2_556
Au2 Au1 3.1490(3) 2_556
O1W H1W 0.83(2) .

loop_
_geom_hbond_atom_site_label_D
_geom_hbond_atom_site_label_H
_geom_hbond_atom_site_label_A
_geom_hbond_distance_DH
_geom_hbond_distance_HA
_geom_hbond_distance_DA
_geom_hbond_angle_DHA
_geom_hbond_site_symmetry_A
N1 H1 N4 0.91 2.40 3.226(11) 151.7 7_455
N2 H2D N4 0.90 2.53 3.341(12) 150.9 6
O1 H1C N4 0.82 2.08 2.871(12) 161.1 7_455
O1W H1W O1 0.83(2) 2.04(10) 2.776(10) 148(18) 5_466

loop_
_geom_torsion_atom_site_label_1
_geom_torsion_atom_site_label_2
_geom_torsion_atom_site_label_3
_geom_torsion_atom_site_label_4
_geom_torsion
_geom_torsion_site_symmetry_1
_geom_torsion_site_symmetry_4
C1 C2 N1 C3 -59.7(12) . .
C1 C2 N1 Zn1 178.9(8) . .
C2 N1 Zn1 N1 35(3) . 7_455
C2 N1 Zn1 N2 140.0(7) . .
C2 N1 Zn1 N2 -40.0(7) . 7_455
C2 N1 Zn1 N3 51.4(6) . .
C2 N1 Zn1 N3 -128.6(6) . 7_455
C3 C4 N2 Zn1 -44.3(8) . .
C3 N1 Zn1 N1 -90(3) . 7_455
C3 N1 Zn1 N2 -165.8(5) . 7_455
C3 N1 Zn1 N2 14.2(5) . .
C3 N1 Zn1 N3 105.6(5) . 7_455
C3 N1 Zn1 N3 -74.4(5) . .
C4 C3 N1 C2 -170.7(8) . .
C4 C3 N1 Zn1 -42.8(8) . .
C4 N2 Zn1 N1 16.6(6) . .
C4 N2 Zn1 N1 -163.4(6) . 7_455
C4 N2 Zn1 N2 112(5) . 7_455
C4 N2 Zn1 N3 -72.8(6) . 7_455
C4 N2 Zn1 N3 107.2(6) . .
C5 N3 Zn1 N1 -35(3) . 7_455
C5 N3 Zn1 N1 145(3) . .
C5 N3 Zn1 N2 63(3) . .
C5 N3 Zn1 N2 -117(3) . 7_455
C5 N3 Zn1 N3 -139(18) . 7_455
C5 Au1 Au2 C6 132.0(3) . 2_556
C5 Au1 Au2 C6 -48.0(3) 5_556 2_556
C5 Au1 Au2 C6 133.1(3) 5_556 .
C5 Au1 Au2 C6 -46.9(3) . .
C5 Au1 Au2 Au1 41.1(2) 5_556 2_556
C5 Au1 Au2 Au1 -138.9(2) . 2_556
N1 C3 C4 N2 60.7(10) . .
N3 C5 Au1 C5 -174(100) . 5_556
N3 C5 Au1 Au2 -78(100) . 5_556
N3 C5 Au1 Au2 102(100) . .
N4 C6 Au2 C6 139(68) . 2_556
N4 C6 Au2 Au1 19(68) . 2_556
N4 C6 Au2 Au1 -101(68) . .
O1 C1 C2 N1 -61.0(14) . .
Au1 C5 N3 Zn1 -25(100) . .
Au2 Au1 Au2 C6 -115(5) 5_556 .
Au2 Au1 Au2 C6 64(5) 5_556 2_556
Au2 Au1 Au2 Au1 153(5) 5_556 2_556
